data_7215346
loop_
_publ_author_name
'Chen, Peng'
'Chen, Han'
'Yan, Pengfei'
'Wang, Yan'
'Li, Guangming'

_publ_section_title
;
 Effect of lanthanide contraction and rigid ligand on the structure of
 salen-type lanthanide complexes
;
_journal_issue 20
_journal_name_full CrystEngComm
_journal_page_first 6237
_journal_paper_doi 10.1039/c1ce05501a
_journal_volume 13
_journal_year 2011
_chemical_formula_sum 'C25 H25 Cl2 Dy N2 O7 Zn'
_chemical_formula_weight 764.24
_chemical_name_systematic
;
?
;
_space_group_IT_number 2
_symmetry_cell_setting triclinic
_symmetry_space_group_name_Hall '-P 1'
_symmetry_space_group_name_H-M 'P -1'
_atom_sites_solution_hydrogens geom
_atom_sites_solution_primary direct
_atom_sites_solution_secondary difmap
_audit_creation_method SHELXL-97
_cell_angle_alpha 74.414(6)
_cell_angle_beta 83.644(7)
_cell_angle_gamma 86.540(7)
_cell_formula_units_Z 2
_cell_length_a 7.990(3)
_cell_length_b 13.377(5)
_cell_length_c 13.685(5)
_cell_measurement_temperature 296(2)
_cell_volume 1399.5(9)
_computing_cell_refinement SAINT-plus
_computing_data_collection SMART
_computing_data_reduction SAINT-plus
_computing_molecular_graphics SHELXL97
_computing_structure_refinement SHELXL97
_computing_structure_solution SHELXS97
_diffrn_ambient_temperature 296(2)
_diffrn_detector_area_resol_mean 0
_diffrn_measured_fraction_theta_full 0.937
_diffrn_measured_fraction_theta_max 0.937
_diffrn_measurement_device_type 'Bruker SMART1000 CCD'
_diffrn_measurement_method \w
_diffrn_radiation_monochromator graphite
_diffrn_radiation_source 'fine-focus sealed tube'
_diffrn_radiation_type MoK\a
_diffrn_radiation_wavelength 0.71073
_diffrn_reflns_av_R_equivalents 0.0312
_diffrn_reflns_av_sigmaI/netI 0.0834
_diffrn_reflns_limit_h_max 10
_diffrn_reflns_limit_h_min -10
_diffrn_reflns_limit_k_max 17
_diffrn_reflns_limit_k_min -17
_diffrn_reflns_limit_l_max 11
_diffrn_reflns_limit_l_min -18
_diffrn_reflns_number 9927
_diffrn_reflns_theta_full 28.74
_diffrn_reflns_theta_max 28.74
_diffrn_reflns_theta_min 1.55
_diffrn_standards_decay_% 0
_diffrn_standards_interval_count 0
_diffrn_standards_interval_time 0
_diffrn_standards_number 0
_exptl_absorpt_coefficient_mu 3.742
_exptl_absorpt_correction_T_max 0.638
_exptl_absorpt_correction_T_min 0.576
_exptl_absorpt_correction_type multi-scan
_exptl_absorpt_process_details SADABS
_exptl_crystal_colour colorless
_exptl_crystal_density_diffrn 1.813
_exptl_crystal_density_method 'not measured'
_exptl_crystal_description rodlike
_exptl_crystal_F_000 750
_exptl_crystal_size_max 0.15
_exptl_crystal_size_mid 0.14
_exptl_crystal_size_min 0.12
_refine_diff_density_max 2.986
_refine_diff_density_min -3.450
_refine_diff_density_rms 0.391
_refine_ls_extinction_method none
_refine_ls_goodness_of_fit_ref 1.010
_refine_ls_hydrogen_treatment constr
_refine_ls_matrix_type full
_refine_ls_number_parameters 346
_refine_ls_number_reflns 6799
_refine_ls_number_restraints 0
_refine_ls_restrained_S_all 1.010
_refine_ls_R_factor_all 0.1104
_refine_ls_R_factor_gt 0.0774
_refine_ls_shift/su_max 0.003
_refine_ls_shift/su_mean 0.000
_refine_ls_structure_factor_coef Fsqd
_refine_ls_weighting_details 'calc w=1/[\s^2^(Fo^2^)+(0.1860P)^2^+0.0000P] where P=(Fo^2^+2Fc^2^)/3'
_refine_ls_weighting_scheme calc
_refine_ls_wR_factor_gt 0.2232
_refine_ls_wR_factor_ref 0.2757
_reflns_number_gt 4489
_reflns_number_total 6799
_reflns_threshold_expression >2sigma(I)
_cod_data_source_file c1ce05501a.txt
_cod_data_source_block cc
_cod_depositor_comments
;
The following automatic conversions were performed:

'_symmetry_cell_setting' value 'Triclinic' changed to 'triclinic'
according to
/usr/data/users/saulius/automatic-downloads/retrospective/RSC/lib/dictionaries/cif_core.dic
dictionary named 'cif_core.dic' version 2.4.2 from 2011-04-26.

Automatic conversion script
Id: cif_fix_values 2281 2013-09-26 08:29:07Z andrius 
;
_cod_original_cell_volume 1399.6(9)
_cod_original_sg_symbol_H-M P-1
_cod_database_code 7215346

loop_
_symmetry_equiv_pos_as_xyz
'x, y, z'
'-x, -y, -z'

loop_
_atom_site_label
_atom_site_type_symbol
_atom_site_fract_x
_atom_site_fract_y
_atom_site_fract_z
_atom_site_U_iso_or_equiv
_atom_site_adp_type
_atom_site_occupancy
_atom_site_symmetry_multiplicity
_atom_site_calc_flag
_atom_site_refinement_flags
Dy1 Dy 0.23654(7) 0.74966(4) 0.21527(3) 0.0382(2) Uani 1 1 d .
Zn1 Zn 0.12214(17) 0.78260(9) 0.45857(8) 0.0356(3) Uani 1 1 d .
Cl1 Cl 0.3692(4) 0.8481(2) 0.4800(2) 0.0482(7) Uani 1 1 d .
Cl2 Cl 0.4332(5) 0.7549(3) 0.0454(2) 0.0595(9) Uani 1 1 d .
C1 C -0.137(2) 1.1344(11) 0.1897(10) 0.065(4) Uani 1 1 d .
H1A H -0.1872 1.1985 0.1610 0.079 Uiso 1 1 calc R
C2 C -0.2710(18) 0.7109(11) 0.7994(9) 0.051(3) Uani 1 1 d .
H2A H -0.3075 0.6760 0.8661 0.061 Uiso 1 1 calc R
C3 C -0.186(2) 1.0835(10) 0.2895(10) 0.055(3) Uani 1 1 d .
H3A H -0.2719 1.1119 0.3266 0.066 Uiso 1 1 calc R
C4 C 0.257(2) 1.0051(10) 0.0269(9) 0.060(4) Uani 1 1 d .
H4B H 0.3075 1.0664 0.0330 0.090 Uiso 1 1 calc R
H4C H 0.1709 1.0248 -0.0187 0.090 Uiso 1 1 calc R
H4A H 0.3421 0.9627 0.0005 0.090 Uiso 1 1 calc R
C5 C 0.515(2) 0.5224(12) 0.2267(11) 0.065(4) Uani 1 1 d .
H5A H 0.6153 0.4996 0.2606 0.098 Uiso 1 1 calc R
H5B H 0.5450 0.5690 0.1611 0.098 Uiso 1 1 calc R
H5C H 0.4615 0.4634 0.2182 0.098 Uiso 1 1 calc R
C6 C -0.0191(19) 1.0946(9) 0.1335(9) 0.052(3) Uani 1 1 d .
H6A H 0.0087 1.1302 0.0658 0.062 Uiso 1 1 calc R
C7 C 0.2209(17) 0.4207(8) 0.5800(9) 0.044(3) Uani 1 1 d .
H7A H 0.1783 0.3865 0.6457 0.052 Uiso 1 1 calc R
C8 C -0.1051(15) 0.9870(8) 0.3356(8) 0.037(2) Uani 1 1 d .
C9 C -0.3399(17) 0.8123(12) 0.7579(9) 0.055(3) Uani 1 1 d .
H9A H -0.4203 0.8444 0.7949 0.067 Uiso 1 1 calc R
C10 C -0.277(2) 0.8606(11) 0.6563(9) 0.057(4) Uani 1 1 d .
H10A H -0.3172 0.9272 0.6259 0.068 Uiso 1 1 calc R
C11 C 0.0655(17) 0.9977(9) 0.1756(8) 0.042(3) Uani 1 1 d .
C12 C -0.0002(15) 0.6761(10) 0.1281(9) 0.045(3) Uani 1 1 d .
C13 C 0.3958(18) 0.4147(10) 0.4266(9) 0.049(3) Uani 1 1 d .
H13A H 0.4709 0.3785 0.3906 0.059 Uiso 1 1 calc R
C14 C -0.1708(18) 0.9383(10) 0.4414(8) 0.047(3) Uani 1 1 d .
H14A H -0.2713 0.9637 0.4683 0.057 Uiso 1 1 calc R
C15 C 0.1722(16) 0.5263(9) 0.5406(8) 0.040(3) Uani 1 1 d .
C16 C 0.327(2) 0.3671(9) 0.5262(10) 0.055(4) Uani 1 1 d .
H16A H 0.3548 0.2978 0.5558 0.066 Uiso 1 1 calc R
C17 C -0.1610(16) 0.8138(9) 0.6015(8) 0.041(3) Uani 1 1 d .
C18 C 0.0150(17) 0.9425(8) 0.2772(8) 0.042(3) Uani 1 1 d .
C19 C 0.2436(14) 0.5733(8) 0.4358(8) 0.035(2) Uani 1 1 d .
C20 C -0.1550(17) 0.6634(10) 0.7462(8) 0.045(3) Uani 1 1 d .
H20A H -0.1145 0.5968 0.7763 0.054 Uiso 1 1 calc R
C21 C 0.3482(15) 0.5171(8) 0.3835(8) 0.035(2) Uani 1 1 d .
C22 C -0.0954(14) 0.7140(8) 0.6459(7) 0.035(2) Uani 1 1 d .
C23 C 0.627(3) 0.856(2) 0.2204(13) 0.117(10) Uani 1 1 d .
H23A H 0.6835 0.8780 0.2693 0.176 Uiso 1 1 calc R
H23B H 0.6138 0.9141 0.1623 0.176 Uiso 1 1 calc R
H23C H 0.6933 0.8019 0.1993 0.176 Uiso 1 1 calc R
C24 C 0.0618(15) 0.5735(8) 0.6008(7) 0.036(2) Uani 1 1 d .
H24A H 0.0092 0.5305 0.6599 0.043 Uiso 1 1 calc R
C25 C -0.090(2) 0.6316(14) 0.0555(13) 0.083(6) Uani 1 1 d .
H25A H -0.2068 0.6521 0.0593 0.125 Uiso 1 1 calc R
H25B H -0.0782 0.5572 0.0750 0.125 Uiso 1 1 calc R
H25C H -0.0392 0.6578 -0.0131 0.125 Uiso 1 1 calc R
N1 N -0.0897(13) 0.8597(7) 0.4984(6) 0.039(2) Uani 1 1 d .
N2 N 0.0250(12) 0.6707(7) 0.5831(6) 0.036(2) Uani 1 1 d .
O1 O 0.0887(15) 0.6104(7) 0.1888(7) 0.063(3) Uani 1 1 d .
O2 O -0.0032(14) 0.7690(7) 0.1210(7) 0.063(3) Uani 1 1 d .
O3 O 0.1934(11) 0.6709(6) 0.3890(5) 0.0380(17) Uani 1 1 d .
O4 O 0.0862(11) 0.8499(6) 0.3100(5) 0.0418(19) Uani 1 1 d .
O5 O 0.1842(13) 0.9470(6) 0.1266(6) 0.048(2) Uani 1 1 d .
O6 O 0.4047(11) 0.5736(6) 0.2854(6) 0.0428(18) Uani 1 1 d .
O7 O 0.4716(11) 0.8199(8) 0.2639(7) 0.055(2) Uani 1 1 d .
H7 H 0.4671 0.7832 0.3288 0.082 Uiso 1 1 d R

loop_
_atom_site_aniso_label
_atom_site_aniso_U_11
_atom_site_aniso_U_22
_atom_site_aniso_U_33
_atom_site_aniso_U_23
_atom_site_aniso_U_13
_atom_site_aniso_U_12
Dy1 0.0459(4) 0.0388(3) 0.0260(3) -0.0016(2) 0.0011(2) -0.0114(2)
Zn1 0.0462(8) 0.0310(6) 0.0251(6) 0.0000(4) 0.0004(5) -0.0072(5)
Cl1 0.0519(18) 0.0493(16) 0.0480(15) -0.0205(13) -0.0018(13) -0.0093(13)
Cl2 0.065(2) 0.070(2) 0.0352(14) -0.0086(14) 0.0161(14) -0.0071(17)
C1 0.102(13) 0.043(7) 0.041(7) 0.003(5) -0.003(7) 0.006(8)
C2 0.064(9) 0.058(8) 0.029(5) -0.012(5) 0.007(5) -0.014(7)
C3 0.075(10) 0.049(7) 0.039(6) -0.008(5) -0.004(6) 0.001(7)
C4 0.087(11) 0.044(7) 0.037(6) 0.007(5) 0.009(6) -0.015(7)
C5 0.083(12) 0.059(9) 0.046(7) -0.007(6) 0.007(7) 0.006(8)
C6 0.080(10) 0.030(6) 0.035(6) 0.009(4) -0.007(6) -0.003(6)
C7 0.062(8) 0.028(5) 0.039(6) -0.004(4) -0.011(5) -0.006(5)
C8 0.050(7) 0.031(5) 0.030(5) -0.004(4) -0.007(5) -0.004(5)
C9 0.045(8) 0.080(10) 0.037(6) -0.010(6) 0.009(5) -0.013(7)
C10 0.086(11) 0.054(8) 0.028(5) -0.005(5) 0.006(6) -0.018(7)
C11 0.063(8) 0.033(5) 0.028(5) -0.002(4) -0.006(5) -0.016(5)
C12 0.031(6) 0.052(7) 0.043(6) 0.005(5) -0.007(5) -0.009(5)
C13 0.057(8) 0.049(7) 0.043(6) -0.013(5) -0.007(6) -0.010(6)
C14 0.058(8) 0.052(7) 0.031(5) -0.007(5) -0.007(5) -0.013(6)
C15 0.045(7) 0.039(6) 0.033(5) 0.001(4) -0.011(5) -0.017(5)
C16 0.074(10) 0.031(6) 0.054(7) 0.007(5) -0.028(7) -0.007(6)
C17 0.053(7) 0.042(6) 0.026(5) -0.004(4) 0.001(5) -0.024(5)
C18 0.071(9) 0.026(5) 0.027(5) 0.001(4) -0.014(5) -0.014(5)
C19 0.040(6) 0.031(5) 0.031(5) -0.001(4) -0.007(4) -0.012(4)
C20 0.059(8) 0.048(7) 0.026(5) -0.006(4) 0.008(5) -0.019(6)
C21 0.044(6) 0.033(5) 0.029(5) -0.004(4) -0.009(4) -0.009(5)
C22 0.040(6) 0.036(5) 0.027(4) -0.003(4) 0.002(4) -0.018(5)
C23 0.115(17) 0.19(2) 0.048(9) -0.018(11) 0.014(10) -0.102(18)
C24 0.049(7) 0.031(5) 0.022(4) 0.004(4) -0.004(4) -0.012(5)
C25 0.087(14) 0.090(13) 0.070(10) -0.006(9) -0.023(10) -0.025(11)
N1 0.060(6) 0.027(4) 0.026(4) 0.001(3) -0.005(4) -0.011(4)
N2 0.044(5) 0.037(5) 0.025(4) -0.002(3) 0.000(4) -0.014(4)
O1 0.090(8) 0.047(5) 0.048(5) 0.003(4) -0.017(5) -0.029(5)
O2 0.081(8) 0.044(5) 0.061(6) 0.005(4) -0.031(5) -0.018(5)
O3 0.052(5) 0.032(4) 0.026(3) -0.004(3) 0.002(3) 0.000(3)
O4 0.057(5) 0.037(4) 0.024(3) 0.007(3) 0.000(3) -0.012(4)
O5 0.075(7) 0.033(4) 0.030(4) 0.005(3) 0.000(4) -0.013(4)
O6 0.051(5) 0.043(4) 0.032(4) -0.008(3) 0.004(3) -0.004(4)
O7 0.039(5) 0.083(7) 0.045(5) -0.025(5) 0.014(4) -0.016(5)

loop_
_atom_type_symbol
_atom_type_description
_atom_type_scat_dispersion_real
_atom_type_scat_dispersion_imag
_atom_type_scat_source
C C 0.0033 0.0016 'International Tables Vol C Tables 4.2.6.8 and 6.1.1.4'
H H 0.0000 0.0000 'International Tables Vol C Tables 4.2.6.8 and 6.1.1.4'
N N 0.0061 0.0033 'International Tables Vol C Tables 4.2.6.8 and 6.1.1.4'
O O 0.0106 0.0060 'International Tables Vol C Tables 4.2.6.8 and 6.1.1.4'
Zn Zn 0.2839 1.4301 'International Tables Vol C Tables 4.2.6.8 and 6.1.1.4'
Dy Dy -0.1892 4.4098 'International Tables Vol C Tables 4.2.6.8 and 6.1.1.4'
Cl Cl 0.1484 0.1585 'International Tables Vol C Tables 4.2.6.8 and 6.1.1.4'

loop_
_geom_angle_atom_site_label_1
_geom_angle_atom_site_label_2
_geom_angle_atom_site_label_3
_geom_angle
O4 Dy1 O3 65.1(3)
O4 Dy1 O7 82.7(3)
O3 Dy1 O7 82.9(3)
O4 Dy1 O2 86.6(4)
O3 Dy1 O2 116.6(3)
O7 Dy1 O2 151.0(3)
O4 Dy1 O1 115.9(4)
O3 Dy1 O1 87.6(3)
O7 Dy1 O1 152.9(4)
O2 Dy1 O1 54.6(3)
O4 Dy1 O5 62.1(3)
O3 Dy1 O5 126.0(3)
O7 Dy1 O5 80.3(3)
O2 Dy1 O5 70.9(3)
O1 Dy1 O5 125.0(3)
O4 Dy1 O6 126.9(2)
O3 Dy1 O6 62.8(3)
O7 Dy1 O6 82.0(3)
O2 Dy1 O6 125.3(3)
O1 Dy1 O6 71.2(3)
O5 Dy1 O6 158.7(3)
O4 Dy1 Cl2 144.48(19)
O3 Dy1 Cl2 145.1(2)
O7 Dy1 Cl2 84.3(2)
O2 Dy1 Cl2 89.0(3)
O1 Dy1 Cl2 89.3(3)
O5 Dy1 Cl2 83.2(2)
O6 Dy1 Cl2 83.36(19)
O4 Dy1 C12 104.5(4)
O3 Dy1 C12 106.2(3)
O7 Dy1 C12 170.2(3)
O2 Dy1 C12 26.8(3)
O1 Dy1 C12 28.1(3)
O5 Dy1 C12 96.9(3)
O6 Dy1 C12 98.5(3)
Cl2 Dy1 C12 86.0(3)
O4 Dy1 Zn1 33.90(17)
O3 Dy1 Zn1 33.16(19)
O7 Dy1 Zn1 72.8(2)
O2 Dy1 Zn1 111.0(3)
O1 Dy1 Zn1 111.0(3)
O5 Dy1 Zn1 92.90(19)
O6 Dy1 Zn1 93.11(17)
Cl2 Dy1 Zn1 157.13(9)
C12 Dy1 Zn1 116.9(3)
O3 Zn1 N1 139.9(3)
O3 Zn1 O4 76.2(3)
N1 Zn1 O4 88.2(4)
O3 Zn1 N2 88.9(3)
N1 Zn1 N2 80.5(4)
O4 Zn1 N2 141.1(3)
O3 Zn1 Cl1 104.5(3)
N1 Zn1 Cl1 115.2(3)
O4 Zn1 Cl1 104.2(2)
N2 Zn1 Cl1 114.3(3)
O3 Zn1 Dy1 39.4(2)
N1 Zn1 Dy1 124.6(2)
O4 Zn1 Dy1 39.2(3)
N2 Zn1 Dy1 125.7(3)
Cl1 Zn1 Dy1 97.78(9)
C6 C1 C3 121.9(14)
C20 C2 C9 122.9(11)
C1 C3 C8 119.5(14)
C1 C6 C11 120.9(11)
C16 C7 C15 123.1(11)
C18 C8 C3 119.5(10)
C18 C8 C14 125.4(10)
C3 C8 C14 114.9(12)
C10 C9 C2 115.2(13)
C17 C10 C9 122.7(14)
O5 C11 C18 114.2(11)
O5 C11 C6 127.2(10)
C18 C11 C6 118.5(13)
O2 C12 O1 122.9(11)
O2 C12 C25 121.6(11)
O1 C12 C25 115.2(13)
O2 C12 Dy1 61.9(6)
O1 C12 Dy1 62.1(6)
C25 C12 Dy1 162.8(11)
C21 C13 C16 118.1(13)
N1 C14 C8 121.0(12)
C24 C15 C7 118.7(10)
C24 C15 C19 126.7(10)
C7 C15 C19 114.6(12)
C7 C16 C13 121.0(12)
C10 C17 C22 120.1(10)
C10 C17 N1 125.4(11)
C22 C17 N1 114.4(11)
O4 C18 C8 124.1(9)
O4 C18 C11 116.4(12)
C8 C18 C11 119.5(11)
O3 C19 C21 120.1(9)
O3 C19 C15 118.8(10)
C21 C19 C15 120.9(10)
C2 C20 C22 120.3(13)
C19 C21 C13 122.3(10)
C19 C21 O6 113.4(9)
C13 C21 O6 124.3(11)
C20 C22 C17 118.8(12)
C20 C22 N2 124.8(11)
C17 C22 N2 116.4(9)
N2 C24 C15 126.2(10)
C14 N1 C17 118.8(11)
C14 N1 Zn1 128.4(8)
C17 N1 Zn1 112.7(8)
C24 N2 C22 123.5(9)
C24 N2 Zn1 125.0(8)
C22 N2 Zn1 111.5(7)
C12 O1 Dy1 89.8(7)
C12 O2 Dy1 91.3(7)
C19 O3 Zn1 125.4(6)
C19 O3 Dy1 125.7(7)
Zn1 O3 Dy1 107.4(3)
C18 O4 Zn1 123.9(7)
C18 O4 Dy1 128.1(7)
Zn1 O4 Dy1 106.9(4)
C11 O5 C4 116.7(10)
C11 O5 Dy1 116.0(6)
C4 O5 Dy1 127.1(8)
C21 O6 C5 117.3(10)
C21 O6 Dy1 115.3(7)
C5 O6 Dy1 125.7(7)
C23 O7 Dy1 137.8(9)

loop_
_geom_bond_atom_site_label_1
_geom_bond_atom_site_label_2
_geom_bond_distance
Dy1 O4 2.306(9)
Dy1 O3 2.324(7)
Dy1 O7 2.383(9)
Dy1 O2 2.389(9)
Dy1 O1 2.392(8)
Dy1 O5 2.622(8)
Dy1 O6 2.639(9)
Dy1 Cl2 2.645(3)
Dy1 C12 2.706(11)
Dy1 Zn1 3.4903(18)
Zn1 O3 2.001(8)
Zn1 N1 2.028(11)
Zn1 O4 2.035(7)
Zn1 N2 2.055(8)
Zn1 Cl1 2.286(3)
C1 C6 1.33(2)
C1 C3 1.378(19)
C2 C20 1.350(19)
C2 C9 1.42(2)
C3 C8 1.427(17)
C4 O5 1.455(14)
C5 O6 1.401(17)
C6 C11 1.431(17)
C7 C16 1.36(2)
C7 C15 1.416(16)
C8 C18 1.389(18)
C8 C14 1.470(15)
C9 C10 1.416(17)
C10 C17 1.36(2)
C11 O5 1.354(16)
C11 C18 1.415(15)
C12 O2 1.219(16)
C12 O1 1.276(15)
C12 C25 1.542(19)
C13 C21 1.387(17)
C13 C16 1.405(19)
C14 N1 1.313(15)
C15 C24 1.381(18)
C15 C19 1.468(15)
C17 C22 1.407(17)
C17 N1 1.446(13)
C18 O4 1.316(14)
C19 O3 1.349(12)
C19 C21 1.363(17)
C20 C22 1.402(14)
C21 O6 1.392(13)
C22 N2 1.420(15)
C23 O7 1.375(19)
C24 N2 1.279(14)

loop_
_geom_hbond_atom_site_label_D
_geom_hbond_atom_site_label_H
_geom_hbond_atom_site_label_A
_geom_hbond_distance_DH
_geom_hbond_distance_HA
_geom_hbond_distance_DA
_geom_hbond_angle_DHA
O7 H7 Cl1 0.89 2.48 3.096(9) 126.3
O7 H7 O3 0.89 2.66 3.115(12) 113.2
